data_1512111
loop_
_publ_author_name
'Wang, Yi-Feng'
'Zhang, Feng-Lian'
'Chiba, Shunsuke'

_publ_contact_author
;
Dr Shunsuke Chiba
Division of Chemistry and Biological Chemistry
School of Physical and Mathematical Sciences
Nanyang Technological University
21 Nanyang Link
Singapore 637371
Singapore
;
_publ_section_title
;
 Oxidative radical skeletal rearrangement induced by molecular oxygen:
 synthesis of quinazolinones.
;
_journal_issue 11
_journal_name_full 'Organic letters'
_journal_page_first 2842
_journal_page_last 2845
_journal_paper_doi 10.1021/ol4011745
_journal_volume 15
_journal_year 2013
_chemical_formula_moiety 'C22 H18 N2 O'
_chemical_formula_sum 'C22 H18 N2 O'
_chemical_formula_weight 326.38
_chemical_name_systematic
; 
 ? 
;
_space_group_IT_number 14
_symmetry_cell_setting monoclinic
_symmetry_space_group_name_Hall '-P 2yn'
_symmetry_space_group_name_H-M 'P 1 21/n 1'
_atom_sites_solution_hydrogens geom
_atom_sites_solution_primary direct
_atom_sites_solution_secondary difmap
_audit_creation_method SHELXL-97
_cell_angle_alpha 90.00
_cell_angle_beta 96.015(4)
_cell_angle_gamma 90.00
_cell_formula_units_Z 4
_cell_length_a 8.8622(11)
_cell_length_b 9.9009(10)
_cell_length_c 19.590(2)
_cell_measurement_reflns_used 2950
_cell_measurement_temperature 103(2)
_cell_measurement_theta_max 27.96
_cell_measurement_theta_min 2.43
_cell_volume 1709.4(3)
_computing_cell_refinement 'Bruker SAINT'
_computing_data_collection 'Bruker APEX2'
_computing_data_reduction 'Bruker SAINT'
_computing_molecular_graphics 'Bruker SHELXTL'
_computing_publication_material 'Bruker SHELXTL'
_computing_structure_refinement 'SHELXL-97 (Sheldrick, 2008)'
_computing_structure_solution 'SHELXS-97 (Sheldrick, 2008)'
_diffrn_ambient_temperature 103(2)
_diffrn_measured_fraction_theta_full 0.991
_diffrn_measured_fraction_theta_max 0.991
_diffrn_measurement_device_type 'Bruker APEX-II CCD'
_diffrn_measurement_method '\f and \w scans'
_diffrn_radiation_monochromator graphite
_diffrn_radiation_source 'fine-focus sealed tube'
_diffrn_radiation_type MoK\a
_diffrn_radiation_wavelength 0.71073
_diffrn_reflns_av_R_equivalents 0.0409
_diffrn_reflns_av_sigmaI/netI 0.0592
_diffrn_reflns_limit_h_max 12
_diffrn_reflns_limit_h_min -12
_diffrn_reflns_limit_k_max 12
_diffrn_reflns_limit_k_min -13
_diffrn_reflns_limit_l_max 22
_diffrn_reflns_limit_l_min -26
_diffrn_reflns_number 12702
_diffrn_reflns_theta_full 29.26
_diffrn_reflns_theta_max 29.26
_diffrn_reflns_theta_min 2.31
_exptl_absorpt_coefficient_mu 0.079
_exptl_absorpt_correction_T_max 0.9891
_exptl_absorpt_correction_T_min 0.9692
_exptl_absorpt_correction_type multi-scan
_exptl_absorpt_process_details sadabs
_exptl_crystal_colour colourless
_exptl_crystal_density_diffrn 1.268
_exptl_crystal_density_method 'not measured'
_exptl_crystal_description block
_exptl_crystal_F_000 688
_exptl_crystal_size_max 0.40
_exptl_crystal_size_mid 0.40
_exptl_crystal_size_min 0.14
_refine_diff_density_max 0.262
_refine_diff_density_min -0.294
_refine_diff_density_rms 0.058
_refine_ls_extinction_method none
_refine_ls_goodness_of_fit_ref 1.019
_refine_ls_hydrogen_treatment constr
_refine_ls_matrix_type full
_refine_ls_number_parameters 227
_refine_ls_number_reflns 4622
_refine_ls_number_restraints 0
_refine_ls_restrained_S_all 1.019
_refine_ls_R_factor_all 0.0855
_refine_ls_R_factor_gt 0.0511
_refine_ls_shift/su_max 0.000
_refine_ls_shift/su_mean 0.000
_refine_ls_structure_factor_coef Fsqd
_refine_ls_weighting_details 'calc w=1/[\s^2^(Fo^2^)+(0.0645P)^2^+0.0816P] where P=(Fo^2^+2Fc^2^)/3'
_refine_ls_weighting_scheme calc
_refine_ls_wR_factor_gt 0.1145
_refine_ls_wR_factor_ref 0.1317
_reflns_number_gt 3145
_reflns_number_total 4622
_reflns_threshold_expression >2sigma(I)
_cod_data_source_file ol4011745_si_006.cif
_cod_data_source_block 2v
_cod_depositor_comments
;
The following automatic conversions were performed:

'_symmetry_cell_setting' value 'Monoclinic' changed to 'monoclinic'
according to /home/saulius/struct/CIF-dictionaries/cif_core.dic
dictionary named 'cif_core.dic' version 2.3.1 from 2005-06-27.

Automatic conversion script
Id: cif_fix_values 1891 2012-01-12 08:04:46Z andrius 
;
_cod_original_cell_volume 1709.5(3)
_cod_original_sg_symbol_H-M P2(1)/n
_cod_database_code 1512111

loop_
_symmetry_equiv_pos_as_xyz
'x, y, z'
'-x+1/2, y+1/2, -z+1/2'
'-x, -y, -z'
'x-1/2, -y-1/2, z-1/2'

loop_
_atom_site_label
_atom_site_type_symbol
_atom_site_fract_x
_atom_site_fract_y
_atom_site_fract_z
_atom_site_U_iso_or_equiv
_atom_site_adp_type
_atom_site_occupancy
_atom_site_symmetry_multiplicity
_atom_site_calc_flag
_atom_site_refinement_flags
C1 C 1.00452(15) 1.07554(15) 0.13123(7) 0.0194(3) Uani 1 1 d .
C2 C 0.92671(15) 0.84494(14) 0.15466(7) 0.0177(3) Uani 1 1 d .
C3 C 0.82041(15) 0.94544(15) 0.05463(7) 0.0190(3) Uani 1 1 d .
C4 C 0.72046(16) 0.93104(16) -0.00519(7) 0.0239(3) Uani 1 1 d .
H4 H 0.6648 0.8497 -0.0137 0.029 Uiso 1 1 calc R
C5 C 0.70361(16) 1.03580(16) -0.05145(8) 0.0259(4) Uani 1 1 d .
H5 H 0.6369 1.0263 -0.0924 0.031 Uiso 1 1 calc R
C6 C 0.78380(16) 1.15575(16) -0.03859(7) 0.0238(3) Uani 1 1 d .
H6 H 0.7712 1.2263 -0.0715 0.029 Uiso 1 1 calc R
C7 C 0.88117(16) 1.17553(15) 0.02058(7) 0.0209(3) Uani 1 1 d .
C8 C 0.90029(15) 1.06689(14) 0.06831(7) 0.0180(3) Uani 1 1 d .
C9 C 0.96146(19) 1.30913(16) 0.03109(8) 0.0297(4) Uani 1 1 d .
H9A H 0.9311 1.3685 -0.0080 0.045 Uiso 1 1 calc R
H9B H 1.0714 1.2947 0.0346 0.045 Uiso 1 1 calc R
H9C H 0.9342 1.3511 0.0734 0.045 Uiso 1 1 calc R
C10 C 1.14419(15) 0.95149(15) 0.22655(7) 0.0191(3) Uani 1 1 d .
H10A H 1.2284 1.0074 0.2126 0.023 Uiso 1 1 calc R
H10B H 1.1811 0.8572 0.2311 0.023 Uiso 1 1 calc R
C11 C 1.10642(15) 0.99921(14) 0.29591(7) 0.0172(3) Uani 1 1 d .
C12 C 1.18305(16) 0.94085(15) 0.35456(7) 0.0207(3) Uani 1 1 d .
H12 H 1.2571 0.8729 0.3502 0.025 Uiso 1 1 calc R
C13 C 1.15085(16) 0.98234(16) 0.41912(7) 0.0240(3) Uani 1 1 d .
H13 H 1.2039 0.9431 0.4589 0.029 Uiso 1 1 calc R
C14 C 1.04204(16) 1.08048(15) 0.42601(7) 0.0228(3) Uani 1 1 d .
H14 H 1.0208 1.1086 0.4704 0.027 Uiso 1 1 calc R
C15 C 0.96446(16) 1.13742(15) 0.36812(7) 0.0226(3) Uani 1 1 d .
H15 H 0.8886 1.2037 0.3727 0.027 Uiso 1 1 calc R
C16 C 0.99748(16) 1.09764(15) 0.30336(7) 0.0207(3) Uani 1 1 d .
H16 H 0.9451 1.1381 0.2637 0.025 Uiso 1 1 calc R
C17 C 0.93062(15) 0.72799(14) 0.20293(7) 0.0186(3) Uani 1 1 d .
C18 C 0.95813(16) 0.59928(15) 0.17865(8) 0.0233(3) Uani 1 1 d .
H18 H 0.9820 0.5881 0.1328 0.028 Uiso 1 1 calc R
C19 C 0.95108(16) 0.48699(16) 0.22065(8) 0.0259(3) Uani 1 1 d .
H19 H 0.9710 0.3995 0.2039 0.031 Uiso 1 1 calc R
C20 C 0.91480(16) 0.50348(16) 0.28727(8) 0.0257(4) Uani 1 1 d .
H20 H 0.9092 0.4270 0.3161 0.031 Uiso 1 1 calc R
C21 C 0.88670(16) 0.63120(16) 0.31187(8) 0.0251(3) Uani 1 1 d .
H21 H 0.8621 0.6419 0.3576 0.030 Uiso 1 1 calc R
C22 C 0.89422(15) 0.74351(16) 0.27018(7) 0.0217(3) Uani 1 1 d .
H22 H 0.8747 0.8309 0.2873 0.026 Uiso 1 1 calc R
N1 N 1.01692(12) 0.95669(12) 0.17125(6) 0.0174(3) Uani 1 1 d .
N2 N 0.83301(13) 0.83601(12) 0.09949(6) 0.0200(3) Uani 1 1 d .
O1 O 1.08079(11) 1.17433(10) 0.15073(5) 0.0254(3) Uani 1 1 d .

loop_
_atom_site_aniso_label
_atom_site_aniso_U_11
_atom_site_aniso_U_22
_atom_site_aniso_U_33
_atom_site_aniso_U_23
_atom_site_aniso_U_13
_atom_site_aniso_U_12
C1 0.0198(7) 0.0186(8) 0.0205(7) 0.0000(6) 0.0054(5) -0.0002(6)
C2 0.0182(7) 0.0160(7) 0.0197(7) -0.0003(6) 0.0059(5) -0.0001(6)
C3 0.0168(7) 0.0203(8) 0.0203(7) 0.0008(6) 0.0043(5) 0.0000(6)
C4 0.0216(7) 0.0240(8) 0.0257(8) -0.0012(6) 0.0002(6) -0.0054(6)
C5 0.0204(7) 0.0318(9) 0.0247(8) 0.0011(7) -0.0018(6) 0.0015(7)
C6 0.0263(8) 0.0223(8) 0.0230(8) 0.0053(6) 0.0041(6) 0.0057(6)
C7 0.0226(7) 0.0185(8) 0.0224(7) 0.0002(6) 0.0059(6) 0.0023(6)
C8 0.0179(7) 0.0181(7) 0.0187(7) -0.0012(6) 0.0045(5) 0.0010(6)
C9 0.0406(9) 0.0200(8) 0.0279(8) 0.0036(7) -0.0004(7) -0.0022(7)
C10 0.0169(7) 0.0189(8) 0.0211(7) -0.0003(6) 0.0007(5) 0.0002(6)
C11 0.0158(6) 0.0159(7) 0.0196(7) -0.0010(6) 0.0013(5) -0.0031(6)
C12 0.0183(7) 0.0196(8) 0.0243(8) 0.0029(6) 0.0032(6) 0.0040(6)
C13 0.0250(8) 0.0262(8) 0.0209(7) 0.0057(6) 0.0024(6) 0.0027(7)
C14 0.0272(8) 0.0211(8) 0.0213(7) -0.0011(6) 0.0075(6) -0.0008(6)
C15 0.0213(7) 0.0164(8) 0.0306(8) 0.0002(6) 0.0056(6) 0.0024(6)
C16 0.0198(7) 0.0196(8) 0.0223(7) 0.0025(6) -0.0003(6) 0.0018(6)
C17 0.0151(7) 0.0179(8) 0.0225(7) 0.0027(6) 0.0010(5) -0.0033(6)
C18 0.0236(7) 0.0218(8) 0.0247(8) 0.0009(6) 0.0037(6) -0.0006(6)
C19 0.0244(8) 0.0168(8) 0.0361(9) 0.0025(7) 0.0009(6) -0.0007(6)
C20 0.0213(7) 0.0227(8) 0.0321(9) 0.0106(7) -0.0020(6) -0.0039(7)
C21 0.0222(7) 0.0300(9) 0.0233(8) 0.0055(7) 0.0028(6) -0.0061(7)
C22 0.0197(7) 0.0208(8) 0.0249(8) 0.0005(6) 0.0035(6) -0.0019(6)
N1 0.0181(6) 0.0160(6) 0.0180(6) 0.0007(5) 0.0018(4) -0.0020(5)
N2 0.0196(6) 0.0189(7) 0.0218(6) 0.0018(5) 0.0029(5) -0.0033(5)
O1 0.0310(6) 0.0197(6) 0.0248(6) -0.0002(4) 0.0000(4) -0.0082(5)

loop_
_atom_type_symbol
_atom_type_description
_atom_type_scat_dispersion_real
_atom_type_scat_dispersion_imag
_atom_type_scat_source
C C 0.0033 0.0016 'International Tables Vol C Tables 4.2.6.8 and 6.1.1.4'
H H 0.0000 0.0000 'International Tables Vol C Tables 4.2.6.8 and 6.1.1.4'
N N 0.0061 0.0033 'International Tables Vol C Tables 4.2.6.8 and 6.1.1.4'
O O 0.0106 0.0060 'International Tables Vol C Tables 4.2.6.8 and 6.1.1.4'

loop_
_geom_angle_atom_site_label_1
_geom_angle_atom_site_label_2
_geom_angle_atom_site_label_3
_geom_angle
O1 C1 N1 118.90(12)
O1 C1 C8 125.98(13)
N1 C1 C8 115.12(12)
N2 C2 N1 123.70(13)
N2 C2 C17 116.48(12)
N1 C2 C17 119.79(12)
N2 C3 C4 116.80(13)
N2 C3 C8 122.65(12)
C4 C3 C8 120.53(13)
C5 C4 C3 119.36(14)
C5 C4 H4 120.3
C3 C4 H4 120.3
C4 C5 C6 120.37(14)
C4 C5 H5 119.8
C6 C5 H5 119.8
C7 C6 C5 122.23(14)
C7 C6 H6 118.9
C5 C6 H6 118.9
C6 C7 C8 117.63(13)
C6 C7 C9 118.87(13)
C8 C7 C9 123.50(13)
C3 C8 C7 119.85(13)
C3 C8 C1 118.11(13)
C7 C8 C1 122.02(13)
C7 C9 H9A 109.5
C7 C9 H9B 109.5
H9A C9 H9B 109.5
C7 C9 H9C 109.5
H9A C9 H9C 109.5
H9B C9 H9C 109.5
N1 C10 C11 115.09(11)
N1 C10 H10A 108.5
C11 C10 H10A 108.5
N1 C10 H10B 108.5
C11 C10 H10B 108.5
H10A C10 H10B 107.5
C16 C11 C12 119.13(13)
C16 C11 C10 122.41(12)
C12 C11 C10 118.46(12)
C13 C12 C11 119.90(13)
C13 C12 H12 120.0
C11 C12 H12 120.0
C14 C13 C12 120.54(13)
C14 C13 H13 119.7
C12 C13 H13 119.7
C15 C14 C13 119.82(13)
C15 C14 H14 120.1
C13 C14 H14 120.1
C14 C15 C16 119.95(14)
C14 C15 H15 120.0
C16 C15 H15 120.0
C15 C16 C11 120.65(13)
C15 C16 H16 119.7
C11 C16 H16 119.7
C18 C17 C22 119.30(13)
C18 C17 C2 119.16(12)
C22 C17 C2 121.30(13)
C19 C18 C17 120.71(14)
C19 C18 H18 119.6
C17 C18 H18 119.6
C20 C19 C18 119.53(15)
C20 C19 H19 120.2
C18 C19 H19 120.2
C21 C20 C19 120.20(14)
C21 C20 H20 119.9
C19 C20 H20 119.9
C20 C21 C22 120.41(14)
C20 C21 H21 119.8
C22 C21 H21 119.8
C21 C22 C17 119.85(14)
C21 C22 H22 120.1
C17 C22 H22 120.1
C2 N1 C1 121.77(12)
C2 N1 C10 121.41(11)
C1 N1 C10 116.38(11)
C2 N2 C3 118.40(12)

loop_
_geom_bond_atom_site_label_1
_geom_bond_atom_site_label_2
_geom_bond_distance
C1 O1 1.2270(17)
C1 N1 1.4118(18)
C1 C8 1.4632(19)
C2 N2 1.2951(17)
C2 N1 1.3837(18)
C2 C17 1.493(2)
C3 N2 1.3921(18)
C3 C4 1.4002(19)
C3 C8 1.407(2)
C4 C5 1.375(2)
C4 H4 0.9500
C5 C6 1.393(2)
C5 H5 0.9500
C6 C7 1.385(2)
C6 H6 0.9500
C7 C8 1.4237(19)
C7 C9 1.506(2)
C9 H9A 0.9800
C9 H9B 0.9800
C9 H9C 0.9800
C10 N1 1.4806(17)
C10 C11 1.5090(19)
C10 H10A 0.9900
C10 H10B 0.9900
C11 C16 1.390(2)
C11 C12 1.397(2)
C12 C13 1.388(2)
C12 H12 0.9500
C13 C14 1.385(2)
C13 H13 0.9500
C14 C15 1.383(2)
C14 H14 0.9500
C15 C16 1.389(2)
C15 H15 0.9500
C16 H16 0.9500
C17 C18 1.391(2)
C17 C22 1.397(2)
C18 C19 1.388(2)
C18 H18 0.9500
C19 C20 1.386(2)
C19 H19 0.9500
C20 C21 1.385(2)
C20 H20 0.9500
C21 C22 1.385(2)
C21 H21 0.9500
C22 H22 0.9500
